data_4123447
loop_
_publ_author_name
'Zhang, Yue-Biao'
'Furukawa, Hiroyasu'
'Ko, Nakeun'
'Nie, Weixuan'
'Park, Hye Jeong'
'Okajima, Satoshi'
'Cordova, Kyle E.'
'Deng, Hexiang'
'Kim, Jaheon'
'Yaghi, Omar M.'

_publ_section_title
;
 Introduction of functionality, selection of topology, and enhancement of
 gas adsorption in multivariate metal-organic framework-177.
;
_journal_issue 7
_journal_name_full 'Journal of the American Chemical Society'
_journal_page_first 2641
_journal_page_last 2650
_journal_paper_doi 10.1021/ja512311a
_journal_volume 137
_journal_year 2015
_chemical_formula_moiety 'C78 H30 O13 Zn4'
_chemical_formula_sum 'C78 H30 O13 Zn4'
_chemical_formula_weight 1436.50
_chemical_name_common MOF-177-G
_chemical_name_systematic
; 
 ? 
;
_space_group_IT_number 163
_symmetry_cell_setting trigonal
_symmetry_space_group_name_Hall '-P 3 2c'
_symmetry_space_group_name_H-M 'P -3 1 c'
_atom_sites_solution_hydrogens geom
_atom_sites_solution_primary direct
_atom_sites_solution_secondary difmap
_audit_creation_method SHELXL-97
_cell_angle_alpha 90.00
_cell_angle_beta 90.00
_cell_angle_gamma 120.00
_cell_formula_units_Z 8
_cell_length_a 36.780(13)
_cell_length_b 36.780(13)
_cell_length_c 29.900(11)
_cell_measurement_reflns_used 9976
_cell_measurement_temperature 296(2)
_cell_measurement_theta_max 17.375
_cell_measurement_theta_min 2.92
_cell_volume 35029(2)
_computing_cell_refinement 'Bruker SAINT'
_computing_data_collection 'Bruker APEX2'
_computing_data_reduction 'Bruker SAINT'
_computing_molecular_graphics 'Bruker SHELXTL'
_computing_publication_material 'Bruker SHELXTL'
_computing_structure_refinement 'SHELXL-97 (Sheldrick, 2008)'
_computing_structure_solution 'SHELXS-97 (Sheldrick, 2008)'
_diffrn_ambient_temperature 296(2)
_diffrn_measured_fraction_theta_full 0.994
_diffrn_measured_fraction_theta_max 0.994
_diffrn_measurement_device_type 'Bruker APEX-II CCD'
_diffrn_measurement_method '\f and \w scans'
_diffrn_radiation_monochromator graphite
_diffrn_radiation_source 'fine-focus sealed tube'
_diffrn_radiation_wavelength 0.77490
_diffrn_reflns_av_R_equivalents 0.1058
_diffrn_reflns_av_sigmaI/netI 0.0888
_diffrn_reflns_limit_h_max 30
_diffrn_reflns_limit_h_min -30
_diffrn_reflns_limit_k_max 30
_diffrn_reflns_limit_k_min -30
_diffrn_reflns_limit_l_max 24
_diffrn_reflns_limit_l_min -25
_diffrn_reflns_number 72223
_diffrn_reflns_theta_full 18.92
_diffrn_reflns_theta_max 18.92
_diffrn_reflns_theta_min 2.89
_exptl_absorpt_coefficient_mu 0.712
_exptl_absorpt_correction_T_max 0.9322
_exptl_absorpt_correction_T_min 0.8826
_exptl_absorpt_correction_type multi-scan
_exptl_absorpt_process_details 'SADABS (Bruker, 2002)'
_exptl_crystal_colour colorless
_exptl_crystal_density_diffrn 0.545
_exptl_crystal_density_method 'not measured'
_exptl_crystal_description block
_exptl_crystal_F_000 5776
_exptl_crystal_size_max 0.18
_exptl_crystal_size_mid 0.11
_exptl_crystal_size_min 0.10
_refine_diff_density_max 0.346
_refine_diff_density_min -0.398
_refine_diff_density_rms 0.051
_refine_ls_extinction_method none
_refine_ls_goodness_of_fit_ref 1.309
_refine_ls_hydrogen_treatment constr
_refine_ls_matrix_type full
_refine_ls_number_parameters 648
_refine_ls_number_reflns 7152
_refine_ls_number_restraints 1589
_refine_ls_restrained_S_all 1.362
_refine_ls_R_factor_all 0.1500
_refine_ls_R_factor_gt 0.1247
_refine_ls_shift/su_max 0.126
_refine_ls_shift/su_mean 0.003
_refine_ls_structure_factor_coef Fsqd
_refine_ls_weighting_details 'calc w=1/[\s^2^(Fo^2^)+(0.2000P)^2^+0.0000P] where P=(Fo^2^+2Fc^2^)/3'
_refine_ls_weighting_scheme calc
_refine_ls_wR_factor_gt 0.3228
_refine_ls_wR_factor_ref 0.3440
_reflns_number_gt 4778
_reflns_number_total 7152
_reflns_threshold_expression >2sigma(I)
_cod_data_source_file ja512311a_si_006.cif
_cod_data_source_block MOF-177-G
_cod_depositor_comments 'Adding full bibliography for 4123443--4123455.cif.'
_cod_original_cell_volume 35028(22)
_cod_database_code 4123447

loop_
_symmetry_equiv_pos_as_xyz
'x, y, z'
'-y, x-y, z'
'-x+y, -x, z'
'-y, -x, -z+1/2'
'-x+y, y, -z+1/2'
'x, x-y, -z+1/2'
'-x, -y, -z'
'y, -x+y, -z'
'x-y, x, -z'
'y, x, z-1/2'
'x-y, -y, z-1/2'
'-x, -x+y, z-1/2'

loop_
_atom_site_label
_atom_site_type_symbol
_atom_site_fract_x
_atom_site_fract_y
_atom_site_fract_z
_atom_site_U_iso_or_equiv
_atom_site_adp_type
_atom_site_occupancy
_atom_site_symmetry_multiplicity
_atom_site_calc_flag
_atom_site_refinement_flags
_atom_site_disorder_assembly
_atom_site_disorder_group
Zn3 Zn 0.66118(8) 0.28202(8) 0.28189(9) 0.1793(12) Uani 0.50 1 d PD . .
Zn4 Zn 0.6667 0.3333 0.30556(17) 0.1505(15) Uani 0.50 3 d SPD . .
O2 O 0.6667 0.3333 0.2500 0.182(7) Uani 1 6 d S . .
Zn1 Zn 1.14108(6) 0.29865(5) 0.30174(5) 0.1931(10) Uani 0.8146(19) 1 d PD . 1
Zn2 Zn 1.14236(5) 0.36761(5) 0.23962(5) 0.1606(9) Uani 0.8146(19) 1 d PD . 1
Zn2A Zn 1.1644(3) 0.3710(2) 0.2933(3) 0.209(4) Uani 0.1854(19) 1 d PD . 2
Zn1A Zn 1.1120(3) 0.3016(2) 0.2234(2) 0.1931(10) Uani 0.1854(19) 1 d PD . 2
O1 O 1.16768(11) 0.3354(2) 0.2500 0.136(2) Uani 1 2 d S . .
O5 O 0.7093(4) 0.2971(4) 0.3176(5) 0.228(5) Uani 0.50 1 d PD A 1
O6 O 0.7539(4) 0.3654(4) 0.3133(5) 0.228(5) Uani 0.50 1 d PD A 1
O5A O 0.7147(4) 0.3278(6) 0.3289(4) 0.228(5) Uani 0.50 1 d PD A 2
O6A O 0.7527(4) 0.3401(6) 0.2684(3) 0.228(5) Uani 0.50 1 d PD A 2
O8 O 0.8941(6) 0.2143(14) 0.6640(12) 0.222(3) Uani 0.1854(19) 1 d PD . 1
O7 O 0.8270(4) 0.1918(13) 0.6533(12) 0.222(3) Uani 0.1854(19) 1 d PD . 1
O7A O 0.8575(4) 0.1784(3) 0.6486(3) 0.222(3) Uani 0.8146(19) 1 d PD . 2
O8A O 0.8717(4) 0.2397(3) 0.6756(3) 0.222(3) Uani 0.8146(19) 1 d PD . 2
O3 O 1.0957(3) 0.3075(3) 0.3214(3) 0.221(3) Uani 0.8146(19) 1 d PD . 1
O4 O 1.0954(3) 0.3554(3) 0.2776(4) 0.221(3) Uani 0.8146(19) 1 d PD . 1
O4A O 1.1100(5) 0.3596(8) 0.3178(11) 0.221(3) Uani 0.1854(19) 1 d PD . 2
O3A O 1.0759(7) 0.3098(11) 0.2682(9) 0.221(3) Uani 0.1854(19) 1 d PD . 2
O10 O 1.18289(13) 0.4256(2) 0.2504(5) 0.228(5) Uani 0.8146(19) 1 d PD . 1
O10A O 1.1867(5) 0.4256(3) 0.2679(11) 0.228(5) Uani 0.1854(19) 1 d PD . 2
O9 O 1.1167(4) 0.2402(3) 0.28656(7) 0.279(7) Uani 0.8146(19) 1 d PD . 1
O9A O 1.0930(7) 0.2402(3) 0.2344(19) 0.279(7) Uani 0.1854(19) 1 d PD . 2
C14 C 0.8693(3) 0.3053(4) 0.4047(3) 0.267(6) Uani 1 1 d GDU . .
C15 C 0.8631(3) 0.2898(3) 0.4481(3) 0.243(6) Uani 1 1 d GU . .
H15 H 0.8393 0.2848 0.4639 0.291 Uiso 1 1 calc R . .
C16 C 0.8925(3) 0.2817(3) 0.4679(2) 0.244(6) Uani 1 1 d GDU . .
C17 C 0.9282(3) 0.2892(3) 0.4443(3) 0.253(6) Uani 1 1 d GU . .
H17 H 0.9479 0.2838 0.4575 0.304 Uiso 1 1 calc R . .
C12 C 0.9344(3) 0.3047(3) 0.4009(3) 0.263(6) Uani 1 1 d GDU . .
C13 C 0.9050(3) 0.3128(3) 0.3811(2) 0.268(7) Uani 1 1 d GU . .
H13 H 0.9091 0.3232 0.3521 0.322 Uiso 1 1 calc R . .
C18 C 0.8359(5) 0.3099(7) 0.3779(5) 0.369(9) Uani 1 1 d DU B .
C23 C 0.8260(5) 0.3374(6) 0.3924(6) 0.418(9) Uani 1 1 d DU . .
C22 C 0.7959(6) 0.3438(6) 0.3703(6) 0.404(9) Uani 1 1 d DU C .
C21 C 0.7774(6) 0.3225(7) 0.3331(6) 0.339(7) Uani 1 1 d DU . .
C20 C 0.7842(8) 0.2882(8) 0.3200(7) 0.409(9) Uani 1 1 d DU B .
C19 C 0.8109(8) 0.2811(8) 0.3422(8) 0.438(10) Uani 1 1 d DU . .
C24 C 0.8273(13) 0.2554(14) 0.3223(14) 0.480(14) Uani 0.50 1 d PDU B -1
H24 H 0.8494 0.2540 0.3355 0.576 Uiso 0.50 1 calc PR B -1
C25 C 0.8094(15) 0.2341(13) 0.2849(13) 0.491(15) Uani 0.50 1 d PDU B -1
H25 H 0.8178 0.2161 0.2731 0.589 Uiso 0.50 1 calc PR B -1
C26 C 0.7778(18) 0.2386(17) 0.2628(15) 0.467(15) Uani 0.50 1 d PDU B -1
H26 H 0.7643 0.2216 0.2382 0.560 Uiso 0.50 1 calc PR B -1
C27 C 0.7670(13) 0.2664(14) 0.2761(12) 0.441(13) Uani 0.50 1 d PDU B -1
H27 H 0.7493 0.2721 0.2590 0.529 Uiso 0.50 1 calc PR B -1
C27A C 0.7878(13) 0.3752(14) 0.3914(12) 0.452(14) Uani 0.50 1 d PDU C -2
H27A H 0.7716 0.3841 0.3761 0.542 Uiso 0.50 1 calc PR C -2
C26A C 0.8025(14) 0.3912(14) 0.4310(13) 0.497(16) Uani 0.50 1 d PDU C -2
H26A H 0.7911 0.4050 0.4467 0.597 Uiso 0.50 1 calc PR C -2
C25A C 0.8377(15) 0.3873(14) 0.4506(12) 0.502(17) Uani 0.50 1 d PDU C -2
H25A H 0.8509 0.4007 0.4771 0.602 Uiso 0.50 1 calc PR C -2
C24A C 0.8490(12) 0.3633(14) 0.4281(12) 0.482(14) Uani 0.50 1 d PDU C -2
H24A H 0.8736 0.3639 0.4365 0.578 Uiso 0.50 1 calc PR C -2
C29 C 0.8847(5) 0.2642(6) 0.5140(4) 0.267(6) Uani 1 1 d DU H .
C30 C 0.8608(5) 0.2216(6) 0.5220(5) 0.393(11) Uani 1 1 d DU . .
H30 H 0.8489 0.2032 0.4981 0.472 Uiso 0.00 1 calc PR D 2
C31 C 0.8545(6) 0.2064(5) 0.5637(5) 0.424(12) Uani 1 1 d DU I .
H31 H 0.8383 0.1776 0.5686 0.509 Uiso 0.00 1 calc PR E 2
C32 C 0.8723(5) 0.2334(6) 0.5998(4) 0.270(6) Uani 1 1 d DU . .
C33 C 0.8906(7) 0.2749(6) 0.5928(5) 0.353(9) Uani 1 1 d DU H .
H33 H 0.8973 0.2931 0.6169 0.424 Uiso 0.00 1 calc PR F 1
C34 C 0.8994(7) 0.2904(6) 0.5496(5) 0.380(11) Uani 1 1 d DU . .
H34 H 0.9157 0.3192 0.5449 0.456 Uiso 0.00 1 calc PR G 1
C35A C 0.9224(14) 0.3331(10) 0.5425(9) 0.50(2) Uani 0.50 1 d PDU H 2
H35A H 0.9259 0.3442 0.5138 0.599 Uiso 0.50 1 calc PR H 2
C36A C 0.9399(15) 0.3591(8) 0.5789(12) 0.57(2) Uani 0.50 1 d PDU H 2
H36A H 0.9530 0.3881 0.5752 0.684 Uiso 0.50 1 calc PR H 2
C37A C 0.9384(14) 0.3430(10) 0.6200(11) 0.54(2) Uani 0.50 1 d PDU H 2
H37A H 0.9561 0.3599 0.6426 0.654 Uiso 0.50 1 calc PR H 2
C38A C 0.9100(14) 0.3007(11) 0.6281(7) 0.47(2) Uani 0.50 1 d PDU H 2
H38A H 0.9044 0.2903 0.6571 0.567 Uiso 0.50 1 calc PR H 2
C38 C 0.8297(15) 0.1632(10) 0.5712(9) 0.53(2) Uani 0.50 1 d PDU I 1
H38 H 0.8264 0.1520 0.5998 0.640 Uiso 0.50 1 calc PR I 1
C37 C 0.8103(15) 0.1376(8) 0.5349(13) 0.58(3) Uani 0.50 1 d PDU I 1
H37 H 0.7938 0.1088 0.5393 0.692 Uiso 0.50 1 calc PR I 1
C36 C 0.8148(15) 0.1535(10) 0.4930(11) 0.57(3) Uani 0.50 1 d PDU I 1
H36 H 0.7992 0.1360 0.4696 0.679 Uiso 0.50 1 calc PR I 1
C35 C 0.8425(14) 0.1957(11) 0.4850(8) 0.50(2) Uani 0.50 1 d PDU I 1
H35 H 0.8486 0.2063 0.4561 0.595 Uiso 0.50 1 calc PR I 1
C5 C 0.9724(4) 0.3126(5) 0.3773(4) 0.302(7) Uani 1 1 d DU N .
C6 C 0.9772(4) 0.2773(5) 0.3688(4) 0.367(9) Uani 1 1 d DU . .
H6 H 0.9570 0.2508 0.3786 0.441 Uiso 0.00 1 calc PR J 1
C7 C 1.0129(4) 0.2828(4) 0.3453(5) 0.358(8) Uani 1 1 d DU O .
H7 H 1.0173 0.2603 0.3408 0.430 Uiso 0.00 1 calc PR K 1
C2 C 1.0422(5) 0.3236(5) 0.3286(6) 0.292(7) Uani 1 1 d DU . .
C3 C 1.0382(5) 0.3587(4) 0.3391(6) 0.327(8) Uani 1 1 d DU N .
H3 H 1.0574 0.3851 0.3281 0.392 Uiso 0.00 1 calc PR L 2
C4 C 1.0043(5) 0.3534(5) 0.3669(6) 0.335(8) Uani 1 1 d DU . .
H4 H 1.0034 0.3766 0.3778 0.402 Uiso 0.00 1 calc PR M 2
C11 C 0.9966(9) 0.3872(8) 0.3754(12) 0.383(13) Uani 0.50 1 d PDU N 1
H11 H 0.9734 0.3826 0.3922 0.460 Uiso 0.50 1 calc PR N 1
C10 C 1.0248(10) 0.4281(8) 0.3582(14) 0.412(15) Uani 0.50 1 d PDU N 1
H10 H 1.0188 0.4498 0.3610 0.494 Uiso 0.50 1 calc PR N 1
C9 C 1.0624(10) 0.4351(7) 0.3366(14) 0.420(16) Uani 0.50 1 d PDU N 1
H9 H 1.0837 0.4623 0.3308 0.503 Uiso 0.50 1 calc PR N 1
C8 C 1.0673(9) 0.4006(7) 0.3239(13) 0.388(14) Uani 0.50 1 d PDU N 1
H8 H 1.0895 0.4050 0.3055 0.466 Uiso 0.50 1 calc PR N 1
C8A C 1.0190(9) 0.2479(8) 0.3371(13) 0.399(14) Uani 0.50 1 d PDU O 2
H8A H 1.0422 0.2517 0.3209 0.479 Uiso 0.50 1 calc PR O 2
C9A C 0.9896(11) 0.2073(8) 0.3538(15) 0.434(16) Uani 0.50 1 d PDU O 2
H9A H 0.9945 0.1850 0.3504 0.521 Uiso 0.50 1 calc PR O 2
C10A C 0.9526(11) 0.2013(8) 0.3757(15) 0.452(17) Uani 0.50 1 d PDU O 2
H10A H 0.9325 0.1745 0.3850 0.542 Uiso 0.50 1 calc PR O 2
C11A C 0.9464(9) 0.2360(8) 0.3835(14) 0.435(15) Uani 0.50 1 d PDU O 2
H11A H 0.9224 0.2319 0.3981 0.522 Uiso 0.50 1 calc PR O 2
C28 C 0.7442(4) 0.3279(4) 0.3080(4) 0.257(6) Uani 1 1 d DU A .
C39 C 0.8648(5) 0.2152(4) 0.6437(3) 0.231(6) Uani 1 1 d DU . .
C1 C 1.0783(3) 0.3264(4) 0.3054(4) 0.240(6) Uani 1 1 d DU . .
C61 C 1.35485(14) 0.64515(14) 0.2500 0.393(15) Uani 1 2 d SDU . .
H61 H 1.3695 0.6305 0.2500 0.472 Uiso 1 2 calc SR . .
C60 C 1.31185(14) 0.6237(3) 0.2500 0.380(14) Uani 1 2 d SDU . .
C59 C 1.2882(2) 0.5764(4) 0.2500 0.386(16) Uani 1 2 d SDU . .
C52 C 1.2450(2) 0.4899(4) 0.2500 0.279(11) Uani 1 2 d SDU . .
C51 C 1.22212(13) 0.4442(3) 0.2500 0.273(12) Uani 1 2 d SDU . .
C50 C 0.97846(14) 0.02154(14) 0.2500 0.254(9) Uani 1 2 d SDU . .
H50 H 0.9639 0.0361 0.2500 0.305 Uiso 1 2 calc SR . .
C49 C 1.02159(14) 0.0432(3) 0.2500 0.248(8) Uani 1 2 d SDU . .
C48 C 1.0455(4) 0.0910(8) 0.2500 0.407(5) Uani 1 2 d SDU . .
C41 C 1.0885(4) 0.1771(8) 0.2500 0.407(5) Uani 1 2 d SDU . .
C40 C 1.11078(14) 0.2216(3) 0.2500 0.407(5) Uani 1 2 d SDU . .
C58A C 1.2578(3) 0.5551(4) 0.2817(3) 0.387(17) Uani 0.50 1 d PGD P 2
C57A C 1.2488(4) 0.5772(5) 0.3133(3) 0.387(17) Uani 0.25 1 d PGD P 2
H57A H 1.2634 0.6064 0.3130 0.464 Uiso 0.25 1 calc PR P 2
C56A C 1.2180(4) 0.5556(6) 0.3453(3) 0.387(17) Uani 0.25 1 d PGD P 2
H56A H 1.2120 0.5704 0.3665 0.464 Uiso 0.25 1 calc PR P 2
C55A C 1.1962(5) 0.5120(6) 0.3457(4) 0.387(17) Uani 0.25 1 d PGD P 2
H55A H 1.1756 0.4976 0.3672 0.464 Uiso 0.25 1 calc PR P 2
C54A C 1.2052(5) 0.4899(5) 0.3141(5) 0.387(17) Uani 0.25 1 d PGD P 2
H54A H 1.1907 0.4607 0.3144 0.464 Uiso 0.25 1 calc PR P 2
C53A C 1.2361(4) 0.5115(4) 0.2821(4) 0.387(17) Uani 0.50 1 d PGD P 2
C53 C 1.2383(3) 0.5111(4) 0.2161(3) 0.38(2) Uani 0.50 1 d PGD P 1
C58 C 1.2603(4) 0.5548(4) 0.2159(3) 0.38(2) Uani 0.50 1 d PGD P 1
C57 C 1.2538(5) 0.5766(4) 0.1818(5) 0.38(2) Uani 0.25 1 d PGD P 1
H57 H 1.2685 0.6058 0.1817 0.459 Uiso 0.25 1 calc PR P 1
C56 C 1.2254(5) 0.5548(6) 0.1478(4) 0.38(2) Uani 0.25 1 d PGD P 1
H56 H 1.2210 0.5693 0.1250 0.459 Uiso 0.25 1 calc PR P 1
C55 C 1.2034(3) 0.5111(6) 0.1479(3) 0.38(2) Uani 0.25 1 d PGD P 1
H55 H 1.1843 0.4965 0.1252 0.459 Uiso 0.25 1 calc PR P 1
C54 C 1.2098(3) 0.4893(4) 0.1821(4) 0.38(2) Uani 0.25 1 d PGD P 1
H54 H 1.1951 0.4601 0.1822 0.459 Uiso 0.25 1 calc PR P 1
C47 C 1.0393(3) 0.1111(4) 0.2160(4) 0.407(5) Uani 1 1 d GDU . .
C42 C 1.0643(4) 0.1546(4) 0.2147(5) 0.407(5) Uani 1 1 d GDU . .
C43 C 1.0583(5) 0.1773(4) 0.1812(5) 0.407(5) Uani 0.50 1 d PGDU . .
H43 H 1.0750 0.2064 0.1803 0.488 Uiso 0.50 1 calc PR . .
C44 C 1.0273(5) 0.1566(4) 0.1491(5) 0.407(5) Uani 0.50 1 d PGDU . .
H44 H 1.0233 0.1718 0.1267 0.488 Uiso 0.50 1 calc PR . .
C45 C 1.0024(3) 0.1131(4) 0.1504(4) 0.407(5) Uani 0.50 1 d PGDU . .
H45 H 0.9817 0.0992 0.1289 0.488 Uiso 0.50 1 calc PR . .
C46 C 1.0084(3) 0.0904(4) 0.1839(4) 0.407(5) Uani 0.50 1 d PGDU . .
H46 H 0.9917 0.0613 0.1848 0.488 Uiso 0.50 1 calc PR . .

loop_
_atom_site_aniso_label
_atom_site_aniso_U_11
_atom_site_aniso_U_22
_atom_site_aniso_U_33
_atom_site_aniso_U_23
_atom_site_aniso_U_13
_atom_site_aniso_U_12
Zn3 0.188(2) 0.167(2) 0.189(2) 0.0360(17) 0.0510(18) 0.0935(19)
Zn4 0.143(2) 0.143(2) 0.166(4) 0.000 0.000 0.0715(11)
O2 0.138(9) 0.138(9) 0.27(3) 0.000 0.000 0.069(4)
Zn1 0.2375(19) 0.1736(16) 0.1458(14) 0.0233(10) 0.0068(11) 0.0859(13)
Zn2 0.1652(14) 0.1591(14) 0.1364(13) 0.0199(9) 0.0031(9) 0.0653(11)
Zn2A 0.215(7) 0.174(7) 0.254(10) 0.001(6) -0.031(7) 0.108(6)
Zn1A 0.2375(19) 0.1736(16) 0.1458(14) 0.0233(10) 0.0068(11) 0.0859(13)
O1 0.155(5) 0.131(6) 0.114(5) 0.000 -0.013(4) 0.066(3)
O5 0.189(7) 0.264(12) 0.225(7) 0.067(8) -0.013(7) 0.108(8)
O6 0.189(7) 0.264(12) 0.225(7) 0.067(8) -0.013(7) 0.108(8)
O5A 0.189(7) 0.264(12) 0.225(7) 0.067(8) -0.013(7) 0.108(8)
O6A 0.189(7) 0.264(12) 0.225(7) 0.067(8) -0.013(7) 0.108(8)
O8 0.259(8) 0.300(9) 0.143(5) 0.056(5) 0.040(5) 0.167(7)
O7 0.259(8) 0.300(9) 0.143(5) 0.056(5) 0.040(5) 0.167(7)
O7A 0.259(8) 0.300(9) 0.143(5) 0.056(5) 0.040(5) 0.167(7)
O8A 0.259(8) 0.300(9) 0.143(5) 0.056(5) 0.040(5) 0.167(7)
O3 0.189(6) 0.268(8) 0.203(6) 0.063(6) 0.050(5) 0.112(6)
O4 0.189(6) 0.268(8) 0.203(6) 0.063(6) 0.050(5) 0.112(6)
O4A 0.189(6) 0.268(8) 0.203(6) 0.063(6) 0.050(5) 0.112(6)
O3A 0.189(6) 0.268(8) 0.203(6) 0.063(6) 0.050(5) 0.112(6)
O10 0.202(8) 0.165(7) 0.297(13) 0.005(8) -0.021(9) 0.076(6)
O10A 0.202(8) 0.165(7) 0.297(13) 0.005(8) -0.021(9) 0.076(6)
O9 0.214(10) 0.151(7) 0.442(18) 0.031(9) -0.065(13) 0.069(7)
O9A 0.214(10) 0.151(7) 0.442(18) 0.031(9) -0.065(13) 0.069(7)
C14 0.232(12) 0.411(17) 0.182(10) 0.122(11) 0.078(9) 0.179(12)
C15 0.207(11) 0.364(15) 0.186(10) 0.117(10) 0.069(8) 0.165(11)
C16 0.194(11) 0.381(16) 0.178(11) 0.083(11) 0.040(8) 0.159(11)
C17 0.194(10) 0.407(16) 0.179(10) 0.103(11) 0.037(8) 0.165(11)
C12 0.225(12) 0.409(17) 0.183(10) 0.110(11) 0.057(9) 0.180(12)
C13 0.239(13) 0.428(17) 0.172(10) 0.125(11) 0.067(8) 0.192(13)
C18 0.372(18) 0.72(3) 0.226(15) 0.070(14) 0.006(12) 0.428(19)
C23 0.48(2) 0.65(3) 0.32(2) 0.021(14) -0.091(15) 0.425(19)
C22 0.47(2) 0.59(2) 0.36(2) -0.016(15) -0.098(15) 0.416(18)
C21 0.381(17) 0.52(2) 0.261(15) 0.049(13) -0.008(11) 0.338(15)
C20 0.46(2) 0.57(2) 0.38(2) -0.020(15) -0.120(16) 0.400(18)
C19 0.46(2) 0.66(3) 0.42(2) -0.007(16) -0.103(16) 0.45(2)
C24 0.55(3) 0.64(4) 0.49(3) -0.03(2) -0.14(3) 0.48(3)
C25 0.58(4) 0.61(4) 0.49(4) -0.03(3) -0.13(3) 0.46(3)
C26 0.55(4) 0.59(4) 0.45(4) -0.06(2) -0.13(3) 0.43(3)
C27 0.51(3) 0.58(4) 0.41(3) -0.06(2) -0.13(2) 0.40(3)
C27A 0.54(3) 0.61(4) 0.40(3) -0.07(2) -0.12(3) 0.43(3)
C26A 0.59(4) 0.64(4) 0.40(3) -0.08(3) -0.11(3) 0.41(3)
C25A 0.59(4) 0.64(4) 0.37(3) -0.03(2) -0.14(3) 0.38(3)
C24A 0.56(3) 0.63(4) 0.38(3) 0.00(2) -0.15(2) 0.39(3)
C29 0.280(15) 0.397(16) 0.156(10) 0.120(10) 0.065(10) 0.193(13)
C30 0.53(2) 0.401(16) 0.159(9) 0.093(11) 0.040(15) 0.167(18)
C31 0.55(2) 0.379(15) 0.168(10) 0.114(10) 0.013(16) 0.100(19)
C32 0.278(14) 0.376(15) 0.166(9) 0.101(9) 0.027(10) 0.171(14)
C33 0.45(2) 0.385(15) 0.168(10) 0.092(10) -0.011(14) 0.166(18)
C34 0.42(2) 0.391(15) 0.190(11) 0.120(10) 0.033(15) 0.105(18)
C35A 0.56(4) 0.402(17) 0.25(2) 0.122(15) 0.01(3) 0.03(3)
C36A 0.63(4) 0.42(2) 0.29(3) 0.090(18) 0.00(4) -0.01(3)
C37A 0.62(4) 0.45(3) 0.25(2) 0.06(2) 0.03(3) 0.03(3)
C38A 0.58(4) 0.42(2) 0.219(16) 0.060(17) -0.03(3) 0.10(3)
C38 0.69(4) 0.387(18) 0.24(2) 0.106(15) 0.01(3) 0.06(3)
C37 0.73(4) 0.41(2) 0.27(3) 0.074(19) 0.01(4) 0.05(3)
C36 0.72(4) 0.46(3) 0.24(2) 0.05(2) 0.03(3) 0.08(3)
C35 0.66(4) 0.45(2) 0.184(14) 0.074(17) 0.01(3) 0.13(3)
C5 0.256(14) 0.420(17) 0.268(14) 0.178(15) 0.106(12) 0.197(13)
C6 0.285(16) 0.390(15) 0.40(2) 0.105(18) 0.154(14) 0.150(14)
C7 0.263(16) 0.367(14) 0.43(2) 0.089(18) 0.129(13) 0.148(14)
C2 0.227(13) 0.368(14) 0.319(16) 0.113(14) 0.085(10) 0.177(12)
C3 0.268(14) 0.390(14) 0.365(18) 0.124(16) 0.158(12) 0.197(13)
C4 0.259(15) 0.413(15) 0.385(19) 0.142(16) 0.143(12) 0.208(13)
C11 0.31(3) 0.41(2) 0.45(3) 0.08(3) 0.19(2) 0.20(2)
C10 0.37(3) 0.39(2) 0.50(4) 0.06(3) 0.20(3) 0.21(2)
C9 0.39(3) 0.380(18) 0.49(4) 0.08(3) 0.24(3) 0.19(2)
C8 0.36(3) 0.376(17) 0.45(3) 0.13(3) 0.22(2) 0.20(2)
C8A 0.30(3) 0.345(19) 0.53(3) 0.08(3) 0.13(2) 0.14(2)
C9A 0.33(3) 0.352(19) 0.56(4) 0.08(3) 0.14(3) 0.12(2)
C10A 0.37(3) 0.366(19) 0.53(4) 0.07(3) 0.18(3) 0.12(2)
C11A 0.33(3) 0.375(19) 0.51(3) 0.08(3) 0.18(2) 0.11(2)
C28 0.210(9) 0.332(11) 0.279(10) 0.012(9) 0.024(7) 0.172(8)
C39 0.244(13) 0.343(18) 0.160(9) 0.064(11) 0.033(10) 0.188(14)
C1 0.228(13) 0.300(17) 0.215(14) 0.028(11) 0.032(10) 0.150(11)
C61 0.153(8) 0.153(8) 0.84(5) -0.01(2) -0.01(2) 0.054(11)
C60 0.153(9) 0.153(13) 0.84(4) 0.000 0.00(2) 0.077(6)
C59 0.149(12) 0.149(12) 0.86(5) 0.000 -0.01(2) 0.075(6)
C52 0.169(12) 0.129(10) 0.53(4) 0.000 0.003(16) 0.064(5)
C51 0.186(14) 0.127(11) 0.49(3) 0.000 -0.02(2) 0.064(5)
C50 0.154(8) 0.154(8) 0.46(3) 0.021(16) 0.021(16) 0.082(12)
C49 0.146(8) 0.158(17) 0.44(3) 0.000 0.002(16) 0.079(9)
C48 0.334(8) 0.203(8) 0.639(12) 0.000 -0.136(8) 0.101(4)
C41 0.334(8) 0.203(8) 0.639(12) 0.000 -0.136(8) 0.101(4)
C40 0.334(8) 0.203(8) 0.639(12) 0.000 -0.136(8) 0.101(4)
C58A 0.25(3) 0.154(17) 0.65(6) -0.07(3) 0.02(3) 0.021(17)
C57A 0.25(3) 0.154(17) 0.65(6) -0.07(3) 0.02(3) 0.021(17)
C56A 0.25(3) 0.154(17) 0.65(6) -0.07(3) 0.02(3) 0.021(17)
C55A 0.25(3) 0.154(17) 0.65(6) -0.07(3) 0.02(3) 0.021(17)
C54A 0.25(3) 0.154(17) 0.65(6) -0.07(3) 0.02(3) 0.021(17)
C53A 0.25(3) 0.154(17) 0.65(6) -0.07(3) 0.02(3) 0.021(17)
C53 0.20(2) 0.179(18) 0.79(6) 0.14(3) 0.05(3) 0.112(17)
C58 0.20(2) 0.179(18) 0.79(6) 0.14(3) 0.05(3) 0.112(17)
C57 0.20(2) 0.179(18) 0.79(6) 0.14(3) 0.05(3) 0.112(17)
C56 0.20(2) 0.179(18) 0.79(6) 0.14(3) 0.05(3) 0.112(17)
C55 0.20(2) 0.179(18) 0.79(6) 0.14(3) 0.05(3) 0.112(17)
C54 0.20(2) 0.179(18) 0.79(6) 0.14(3) 0.05(3) 0.112(17)
C47 0.334(8) 0.203(8) 0.639(12) 0.000 -0.136(8) 0.101(4)
C42 0.334(8) 0.203(8) 0.639(12) 0.000 -0.136(8) 0.101(4)
C43 0.334(8) 0.203(8) 0.639(12) 0.000 -0.136(8) 0.101(4)
C44 0.334(8) 0.203(8) 0.639(12) 0.000 -0.136(8) 0.101(4)
C45 0.334(8) 0.203(8) 0.639(12) 0.000 -0.136(8) 0.101(4)
C46 0.334(8) 0.203(8) 0.639(12) 0.000 -0.136(8) 0.101(4)

loop_
_atom_type_symbol
_atom_type_description
_atom_type_scat_dispersion_real
_atom_type_scat_dispersion_imag
_atom_type_scat_source
C C 0.0040 0.0020 'International Tables Vol C Tables 4.2.6.8 and 6.1.1.4'
H H 0.0000 0.0000 'International Tables Vol C Tables 4.2.6.8 and 6.1.1.4'
O O 0.0140 0.0070 'International Tables Vol C Tables 4.2.6.8 and 6.1.1.4'
Zn Zn 0.2500 1.7070 'International Tables Vol C Tables 4.2.6.8 and 6.1.1.4'

loop_
_geom_angle_atom_site_label_1
_geom_angle_atom_site_label_2
_geom_angle_atom_site_label_3
_geom_angle
_geom_angle_site_symmetry_1
_geom_angle_site_symmetry_3
O6 Zn3 O5 111.2(5) 3_665 .
O6 Zn3 O6A 103.1(6) 3_665 4_665
O5 Zn3 O6A 109.7(8) . 4_665
O6 Zn3 O2 119.7(4) 3_665 .
O5 Zn3 O2 110.3(4) . .
O6A Zn3 O2 101.8(3) 4_665 .
O5 Zn3 O5A 105.6(8) . 3_665
O6A Zn3 O5A 137.1(6) 4_665 3_665
O6 Zn3 O5A 112.3(7) 3_665 .
O6A Zn3 O5A 132.4(6) 4_665 .
O2 Zn4 O5A 110.4(3) . .
O2 Zn4 O5A 110.4(3) . 3_665
O5A Zn4 O5A 108.5(3) . 3_665
O2 Zn4 O5A 110.4(3) . 2_655
O5A Zn4 O5A 108.5(3) . 2_655
O5A Zn4 O5A 108.5(3) 3_665 2_655
Zn4 O2 Zn3 117.98(8) . 4_665
Zn4 O2 Zn3 117.98(8) 4_665 .
Zn4 O2 Zn3 117.98(8) 4_665 2_655
Zn4 O2 Zn3 117.98(8) . 5_655
Zn4 O2 Zn3 117.98(8) . 6
Zn4 O2 Zn3 117.98(8) 4_665 3_665
O9 Zn1 O3 107.4(5) . .
O9 Zn1 O1 112.1(2) . .
O3 Zn1 O1 107.3(3) . .
O9 Zn1 Zn2 122.3(3) . 5_755
O3 Zn1 Zn2 124.8(3) . 5_755
O9 Zn1 Zn2 125.2(2) . .
O1 Zn2 O10 108.7(2) . .
O1 Zn2 O4 115.5(3) . .
O10 Zn2 O4 105.5(5) . .
O1 Zn2A O10A 108.4(7) . .
O1 Zn2A O4A 121.2(7) . .
O10A Zn2A O4A 103.0(12) . .
O1 Zn1A O3A 101.2(7) . .
O1 Zn1A O9A 108.0(5) . .
O3A Zn1A O9A 100(2) . .
O1 Zn1A O7A 90.3(4) . 12_765
O3A Zn1A O7A 144.0(13) . 12_765
O9A Zn1A O7A 108.9(18) . 12_765
Zn2 O1 Zn2 113.1(4) 5_755 .
Zn2A O1 Zn2A 106.1(6) 5_755 .
Zn2A O1 Zn1A 110.6(3) 5_755 .
Zn2A O1 Zn1A 108.0(3) . .
Zn2A O1 Zn1A 108.0(3) 5_755 5_755
Zn2A O1 Zn1A 110.6(3) . 5_755
Zn1A O1 Zn1A 113.3(5) . 5_755
Zn2 O1 Zn1 109.46(7) 5_755 5_755
Zn2 O1 Zn1 108.87(7) . 5_755
Zn2 O1 Zn1 108.87(7) 5_755 .
Zn2 O1 Zn1 109.46(7) . .
Zn1 O1 Zn1 106.9(4) 5_755 .
C28 O5 Zn3 121.6(11) . .
C28 O6 Zn3 112.4(8) . 2_655
C28 O5A Zn4 129.3(7) . .
C28 O6A Zn3 132.7(9) . 4_665
C1 O3 Zn1 134.3(6) . .
C1 O4 Zn2 126.9(6) . .
C1 O4A Zn2A 116.5(12) . .
C1 O3A Zn1A 140.8(16) . .
C51 O10 Zn2 130.5(3) . .
C51 O10A Zn2A 121.8(12) . .
C40 O9 Zn1 132.4(3) . .
C40 O9A Zn1A 133.5(5) . .
C15 C14 C13 120.0 . .
C15 C14 C18 123.5(8) . .
C13 C14 C18 116.1(8) . .
C14 C15 C16 120.0 . .
C14 C15 H15 120.0 . .
C16 C15 H15 120.0 . .
C17 C16 C15 120.0 . .
C17 C16 C29 121.0(8) . .
C15 C16 C29 119.0(8) . .
C12 C17 C16 120.0 . .
C12 C17 H17 120.0 . .
C16 C17 H17 120.0 . .
C13 C12 C17 120.0 . .
C13 C12 C5 121.5(8) . .
C17 C12 C5 118.5(8) . .
C12 C13 C14 120.0 . .
C12 C13 H13 120.0 . .
C14 C13 H13 120.0 . .
C23 C18 C19 119.1(12) . .
C23 C18 C14 117.3(17) . .
C19 C18 C14 122.9(15) . .
C18 C23 C22 121.4(13) . .
C18 C23 C24A 118(2) . .
C22 C23 C24A 120.1(15) . .
C21 C22 C23 120.4(12) . .
C21 C22 C27A 125.0(18) . .
C23 C22 C27A 114.6(13) . .
C22 C21 C20 118.3(12) . .
C22 C21 C28 122.7(17) . .
C20 C21 C28 118.3(15) . .
C19 C20 C21 120.3(12) . .
C19 C20 C27 119.5(13) . .
C21 C20 C27 119.2(16) . .
C20 C19 C18 119.0(12) . .
C20 C19 C24 120.5(14) . .
C18 C19 C24 116.8(18) . .
C25 C24 C19 118.3(14) . .
C25 C24 H24 120.9 . .
C19 C24 H24 120.9 . .
C24 C25 C26 121.1(14) . .
C24 C25 H25 119.5 . .
C26 C25 H25 119.5 . .
C27 C26 C25 121.8(15) . .
C27 C26 H26 119.1 . .
C25 C26 H26 119.1 . .
C26 C27 C20 117.6(14) . .
C26 C27 H27 121.2 . .
C20 C27 H27 121.2 . .
C26A C27A C22 122.6(19) . .
C26A C27A H27A 118.7 . .
C22 C27A H27A 118.7 . .
C27A C26A C25A 119.6(16) . .
C27A C26A H26A 120.2 . .
C25A C26A H26A 120.2 . .
C24A C25A C26A 116.0(15) . .
C24A C25A H25A 122.0 . .
C26A C25A H25A 122.0 . .
C25A C24A C23 124(2) . .
C25A C24A H24A 118.1 . .
C23 C24A H24A 118.1 . .
C34 C29 C30 118.2(11) . .
C34 C29 C16 119.9(14) . .
C30 C29 C16 121.8(15) . .
C31 C30 C29 120.9(11) . .
C31 C30 C35 122.0(14) . .
C29 C30 C35 117.0(17) . .
C31 C30 H30 119.6 . .
C29 C30 H30 119.6 . .
C35 C30 H30 3.2 . .
C30 C31 C32 120.2(11) . .
C30 C31 C38 120.0(13) . .
C32 C31 C38 119.7(17) . .
C30 C31 H31 119.9 . .
C32 C31 H31 119.9 . .
C38 C31 H31 0.6 . .
C33 C32 C31 118.9(11) . .
C33 C32 C39 122.9(14) . .
C31 C32 C39 117.6(15) . .
C32 C33 C38A 117.7(17) . .
C32 C33 C34 119.7(12) . .
C38A C33 C34 120.2(13) . .
C32 C33 H33 120.1 . .
C38A C33 H33 15.5 . .
C34 C33 H33 120.1 . .
C29 C34 C35A 119.3(15) . .
C29 C34 C33 120.8(11) . .
C35A C34 C33 119.8(13) . .
C29 C34 H34 119.6 . .
C35A C34 H34 1.9 . .
C33 C34 H34 119.6 . .
C34 C35A C36A 118.5(14) . .
C34 C35A H35A 120.7 . .
C36A C35A H35A 120.7 . .
C37A C36A C35A 120.7(16) . .
C37A C36A H36A 119.7 . .
C35A C36A H36A 119.7 . .
C36A C37A C38A 119.4(16) . .
C36A C37A H37A 120.3 . .
C38A C37A H37A 120.3 . .
C33 C38A C37A 118.9(14) . .
C33 C38A H38A 120.5 . .
C37A C38A H38A 120.6 . .
C37 C38 C31 118.1(16) . .
C37 C38 H38 121.0 . .
C31 C38 H38 121.0 . .
C36 C37 C38 121.6(15) . .
C36 C37 H37 119.2 . .
C38 C37 H37 119.2 . .
C37 C36 C35 120.2(15) . .
C37 C36 H36 119.9 . .
C35 C36 H36 119.9 . .
C36 C35 C30 117.6(16) . .
C36 C35 H35 121.2 . .
C30 C35 H35 121.2 . .
C4 C5 C6 121.3(10) . .
C4 C5 C12 121.7(12) . .
C6 C5 C12 116.8(12) . .
C7 C6 C5 119.4(10) . .
C7 C6 C11A 119.2(10) . .
C5 C6 C11A 121.4(13) . .
C7 C6 H6 120.3 . .
C5 C6 H6 120.3 . .
C11A C6 H6 1.1 . .
C6 C7 C2 118.9(9) . .
C6 C7 C8A 120.6(10) . .
C2 C7 C8A 120.5(13) . .
C6 C7 H7 120.5 . .
C2 C7 H7 120.5 . .
C8A C7 H7 1.7 . .
C3 C2 C7 120.9(10) . .
C3 C2 C1 123.7(11) . .
C7 C2 C1 115.0(10) . .
C2 C3 C4 119.4(9) . .
C2 C3 C8 123.1(12) . .
C4 C3 C8 117.5(9) . .
C2 C3 H3 120.3 . .
C4 C3 H3 120.3 . .
C8 C3 H3 2.9 . .
C5 C4 C3 118.8(10) . .
C5 C4 C11 117.9(13) . .
C3 C4 C11 121.6(10) . .
C5 C4 H4 120.6 . .
C3 C4 H4 120.6 . .
C11 C4 H4 12.9 . .
C10 C11 C4 119.7(11) . .
C10 C11 H11 120.1 . .
C4 C11 H11 120.1 . .
C11 C10 C9 118.6(11) . .
C11 C10 H10 120.7 . .
C9 C10 H10 120.7 . .
C8 C9 C10 120.4(12) . .
C8 C9 H9 119.8 . .
C10 C9 H9 119.8 . .
C9 C8 C3 120.7(11) . .
C9 C8 H8 119.6 . .
C3 C8 H8 119.6 . .
C9A C8A C7 120.2(11) . .
C9A C8A H8A 119.9 . .
C7 C8A H8A 119.9 . .
C10A C9A C8A 119.3(11) . .
C10A C9A H9A 120.3 . .
C8A C9A H9A 120.3 . .
C9A C10A C11A 120.3(11) . .
C9A C10A H10A 119.9 . .
C11A C10A H10A 119.9 . .
C10A C11A C6 120.3(11) . .
C10A C11A H11A 119.8 . .
C6 C11A H11A 119.8 . .
O6 C28 O5 124.7(3) . .
O6 C28 O6A 80.9(12) . .
O5 C28 O6A 119.9(16) . .
O6 C28 O5A 73.1(10) . .
O5 C28 O5A 52.0(10) . .
O6A C28 O5A 122.3(3) . .
O6 C28 C21 106.0(14) . .
O5 C28 C21 107.2(12) . .
O6A C28 C21 116.2(10) . .
O5A C28 C21 120.1(10) . .
O8 C39 O8A 77(2) . .
O8 C39 O7 123.3(3) . .
O8A C39 O7 94(2) . .
O8 C39 O7A 69(2) . .
O8A C39 O7A 123.3(3) . .
O7 C39 O7A 70.5(19) . .
O8 C39 C32 119.4(19) . .
O8A C39 C32 116.0(10) . .
O7 C39 C32 114.6(19) . .
O7A C39 C32 120.0(11) . .
O4 C1 O3 123.6(3) . .
O4 C1 O4A 62.4(17) . .
O3 C1 O4A 87(2) . .
O4 C1 O3A 73.0(16) . .
O3 C1 O3A 90(2) . .
O4A C1 O3A 123.0(3) . .
O4 C1 C2 115.2(8) . .
O3 C1 C2 118.9(9) . .
O4A C1 C2 107.3(12) . .
O3A C1 C2 123.4(13) . .
C60 C61 C60 119.8(9) . 2_755
C60 C61 H61 120.1 . .
C60 C61 H61 120.1 2_755 .
C61 C60 C61 120.2(9) . 3_775
C61 C60 C59 119.9(4) . .
C61 C60 C59 119.9(4) 3_775 .
C58A C59 C58A 120.9(10) . 5_755
C58A C59 C58 91.3(7) . .
C58A C59 C58 59.0(7) 5_755 .
C58A C59 C58 59.0(8) . 5_755
C58A C59 C58 91.3(8) 5_755 5_755
C58 C59 C58 120.2(12) . 5_755
C58A C59 C60 119.5(5) . .
C58A C59 C60 119.5(5) 5_755 .
C58 C59 C60 119.9(5) . .
C58 C59 C60 119.9(8) 5_755 .
C53 C52 C53 121.2(9) 5_755 .
C53 C52 C53A 91.5(9) 5_755 5_755
C53 C52 C53A 59.1(8) . 5_755
C53 C52 C53A 59.1(7) 5_755 .
C53 C52 C53A 91.5(7) . .
C53A C52 C53A 120.5(12) 5_755 .
C53 C52 C51 119.4(5) 5_755 .
C53 C52 C51 119.4(5) . .
C53A C52 C51 119.7(8) 5_755 .
C53A C52 C51 119.7(5) . .
O10A C51 O10A 123.3(4) . 5_755
O10A C51 O10 25(2) . .
O10A C51 O10 117.1(10) 5_755 .
O10A C51 O10 117.1(10) . 5_755
O10A C51 O10 25(2) 5_755 5_755
O10 C51 O10 123.2(4) . 5_755
O10A C51 C52 118.33(19) . .
O10A C51 C52 118.33(19) 5_755 .
O10 C51 C52 118.40(18) . .
O10 C51 C52 118.40(18) 5_755 .
C49 C50 C49 120.3(8) 2_645 .
C49 C50 H50 119.9 2_645 .
C49 C50 H50 119.9 . .
C50 C49 C50 119.7(8) 3_765 .
C50 C49 C48 120.1(4) 3_765 .
C50 C49 C48 120.1(4) . .
C47 C48 C47 123(2) 5_755 .
C47 C48 C49 118.5(12) 5_755 .
C47 C48 C49 118.5(12) . .
C42 C41 C42 117(2) . 5_755
C42 C41 C40 121.7(11) . .
C42 C41 C40 121.7(12) 5_755 .
O9 C40 O9 123.4(4) . 5_755
O9 C40 O9A 91(2) . .
O9 C40 O9A 62(3) 5_755 .
O9 C40 O9A 62(3) . 5_755
O9 C40 O9A 91(2) 5_755 5_755
O9A C40 O9A 123.2(4) . 5_755
O9 C40 C41 118.32(19) . .
O9 C40 C41 118.32(19) 5_755 .
O9A C40 C41 118.40(19) . .
O9A C40 C41 118.40(18) 5_755 .
C59 C58A C57A 120.1(7) . .
C59 C58A C53A 119.9(7) . .
C57A C58A C53A 120.0 . .
C58A C57A C56A 120.0 . .
C58A C57A H57A 120.0 . .
C56A C57A H57A 120.0 . .
C55A C56A C57A 120.0 . .
C55A C56A H56A 120.0 . .
C57A C56A H56A 120.0 . .
C56A C55A C54A 120.0 . .
C56A C55A H55A 120.0 . .
C54A C55A H55A 120.0 . .
C53A C54A C55A 120.0 . .
C53A C54A H54A 120.0 . .
C55A C54A H54A 120.0 . .
C52 C53A C54A 120.6(7) . .
C52 C53A C58A 119.4(7) . .
C54A C53A C58A 120.0 . .
C52 C53 C58 119.4(7) . .
C52 C53 C54 120.6(7) . .
C58 C53 C54 120.0 . .
C59 C58 C53 119.9(6) . .
C59 C58 C57 120.1(6) . .
C53 C58 C57 120.0 . .
C58 C57 C56 120.0 . .
C58 C57 H57 120.0 . .
C56 C57 H57 120.0 . .
C55 C56 C57 120.0 . .
C55 C56 H56 120.0 . .
C57 C56 H56 120.0 . .
C56 C55 C54 120.0 . .
C56 C55 H55 120.0 . .
C54 C55 H55 120.0 . .
C55 C54 C53 120.0 . .
C55 C54 H54 120.0 . .
C53 C54 H54 120.0 . .
C48 C47 C42 117.3(12) . .
C48 C47 C46 122.6(12) . .
C42 C47 C46 120.0 . .
C41 C42 C47 122.1(11) . .
C41 C42 C43 116.4(11) . .
C47 C42 C43 120.0 . .
C42 C43 C44 120.0 . .
C42 C43 H43 120.0 . .
C44 C43 H43 120.0 . .
C45 C44 C43 120.0 . .
C45 C44 H44 120.0 . .
C43 C44 H44 120.0 . .
C44 C45 C46 120.0 . .
C44 C45 H45 120.0 . .
C46 C45 H45 120.0 . .
C45 C46 C47 120.0 . .
C45 C46 H46 120.0 . .
C47 C46 H46 120.0 . .

loop_
_geom_bond_atom_site_label_1
_geom_bond_atom_site_label_2
_geom_bond_distance
_geom_bond_site_symmetry_2
Zn3 O6 1.886(12) 3_665
Zn3 O5 1.897(12) .
Zn3 Zn4 1.929(3) .
Zn3 O6A 1.957(11) 4_665
Zn3 O2 2.033(3) .
Zn3 O5A 2.310(15) 3_665
Zn3 O5A 2.318(18) .
Zn3 O6A 2.385(15) 3_665
Zn3 Zn3 2.416(6) 5_655
Zn3 Zn3 2.829(5) 4_665
Zn3 Zn3 3.109(5) 2_655
Zn3 Zn3 3.109(5) 3_665
Zn4 O2 1.661(5) .
Zn4 Zn3 1.929(3) 2_655
Zn4 Zn3 1.929(3) 3_665
Zn4 O5A 2.003(10) .
Zn4 O5A 2.003(10) 3_665
Zn4 O5A 2.003(10) 2_655
O2 Zn4 1.661(5) 4_665
O2 Zn3 2.033(3) 4_665
O2 Zn3 2.033(3) 2_655
O2 Zn3 2.033(3) 5_655
O2 Zn3 2.033(3) 6
O2 Zn3 2.033(3) 3_665
Zn1 O9 1.926(8) .
Zn1 O3 1.942(9) .
Zn1 O1 1.963(5) .
Zn1 Zn2 3.114(3) 5_755
Zn1 Zn2 3.125(2) .
Zn1 Zn1 3.153(3) 5_755
Zn2 O1 1.864(4) .
Zn2 O10 1.922(8) .
Zn2 O4 1.924(8) .
Zn2 Zn2 3.111(3) 5_755
Zn2 Zn1 3.114(3) 5_755
Zn2A O1 1.887(10) .
Zn2A O10A 1.908(16) .
Zn2A O4A 1.973(16) .
Zn2A Zn2A 3.01(2) 5_755
Zn2A Zn1A 3.110(12) .
Zn2A Zn1A 3.159(11) 5_755
Zn1A O1 1.957(9) .
Zn1A O3A 2.010(15) .
Zn1A O9A 2.029(12) .
Zn1A O7A 2.445(11) 12_765
Zn1A Zn2A 3.159(11) 5_755
O1 Zn2 1.864(4) 5_755
O1 Zn2A 1.887(10) 5_755
O1 Zn1A 1.956(9) 5_755
O1 Zn1 1.963(5) 5_755
O5 C28 1.2487(12) .
O6 C28 1.2484(12) .
O6 Zn3 1.886(12) 2_655
O5A C28 1.2513(12) .
O5A Zn3 2.310(15) 2_655
O6A C28 1.2507(12) .
O6A Zn3 1.957(11) 4_665
O6A Zn3 2.385(15) 2_655
O8 C39 1.2500(12) .
O7 C39 1.2500(12) .
O7A C39 1.2500(12) .
O7A Zn1A 2.445(11) 12_766
O8A C39 1.2500(12) .
O3 C1 1.2499(12) .
O4 C1 1.2493(12) .
O4A C1 1.2502(12) .
O3A C1 1.2505(12) .
O10 C51 1.2500(12) .
O10A C51 1.2499(12) .
O9 C40 1.2497(12) .
O9A C40 1.2501(12) .
C14 C15 1.3900 .
C14 C13 1.3900 .
C14 C18 1.547(14) .
C15 C16 1.3900 .
C15 H15 0.9300 .
C16 C17 1.3900 .
C16 C29 1.486(12) .
C17 C12 1.3900 .
C17 H17 0.9300 .
C12 C13 1.3900 .
C12 C5 1.459(11) .
C13 H13 0.9300 .
C18 C23 1.307(16) .
C18 C19 1.46(2) .
C23 C22 1.41(2) .
C23 C24A 1.40(3) .
C22 C21 1.335(17) .
C22 C27A 1.47(3) .
C21 C20 1.46(2) .
C21 C28 1.525(16) .
C20 C19 1.316(16) .
C20 C27 1.50(2) .
C19 C24 1.48(2) .
C24 C25 1.33(2) .
C24 H24 0.9300 .
C25 C26 1.42(3) .
C25 H25 0.9300 .
C26 C27 1.332(19) .
C26 H26 0.9300 .
C27 H27 0.9300 .
C27A C26A 1.31(2) .
C27A H27A 0.9300 .
C26A C25A 1.49(3) .
C26A H26A 0.9300 .
C25A C24A 1.33(2) .
C25A H25A 0.9300 .
C24A H24A 0.9300 .
C29 C34 1.354(18) .
C29 C30 1.383(15) .
C30 C31 1.340(18) .
C30 C35 1.39(2) .
C30 H30 0.9300 .
C31 C32 1.388(15) .
C31 C38 1.40(2) .
C31 H31 0.9300 .
C32 C33 1.339(18) .
C32 C39 1.438(13) .
C33 C38A 1.36(2) .
C33 C34 1.386(15) .
C33 H33 0.9300 .
C34 C35A 1.38(2) .
C34 H34 0.9300 .
C35A C36A 1.378(19) .
C35A H35A 0.9300 .
C36A C37A 1.35(3) .
C36A H36A 0.9300 .
C37A C38A 1.395(19) .
C37A H37A 0.9300 .
C38A H38A 0.9300 .
C38 C37 1.378(19) .
C38 H38 0.9300 .
C37 C36 1.36(3) .
C37 H37 0.9300 .
C36 C35 1.386(19) .
C36 H36 0.9300 .
C35 H35 0.9300 .
C5 C4 1.403(12) .
C5 C6 1.416(12) .
C6 C7 1.412(12) .
C6 C11A 1.436(14) .
C6 H6 0.9300 .
C7 C2 1.431(12) .
C7 C8A 1.432(14) .
C7 H7 0.9300 .
C2 C3 1.407(12) .
C2 C1 1.456(14) .
C3 C4 1.426(12) .
C3 C8 1.442(14) .
C3 H3 0.9300 .
C4 C11 1.431(13) .
C4 H4 0.9300 .
C11 C10 1.429(14) .
C11 H11 0.9300 .
C10 C9 1.430(14) .
C10 H10 0.9300 .
C9 C8 1.420(14) .
C9 H9 0.9300 .
C8 H8 0.9300 .
C8A C9A 1.426(14) .
C8A H8A 0.9300 .
C9A C10A 1.422(14) .
C9A H9A 0.9300 .
C10A C11A 1.424(14) .
C10A H10A 0.9300 .
C11A H11A 0.9300 .
C61 C60 1.370(7) .
C61 C60 1.370(7) 2_755
C61 H61 0.9300 .
C60 C61 1.370(7) 3_775
C60 C59 1.508(15) .
C59 C58A 1.371(10) .
C59 C58A 1.371(10) 5_755
C59 C58 1.381(10) .
C59 C58 1.381(10) 5_755
C52 C53 1.375(10) 5_755
C52 C53 1.375(9) .
C52 C53A 1.385(10) 5_755
C52 C53A 1.385(10) .
C52 C51 1.456(14) .
C51 O10A 1.2499(12) 5_755
C51 O10 1.2501(12) 5_755
C50 C49 1.374(7) 2_645
C50 C49 1.374(7) .
C50 H50 0.9300 .
C49 C50 1.374(7) 3_765
C49 C48 1.52(3) .
C48 C47 1.341(10) 5_755
C48 C47 1.341(10) .
C41 C42 1.362(10) .
C41 C42 1.362(10) 5_755
C41 C40 1.42(2) .
C40 O9 1.2498(12) 5_755
C40 O9A 1.2501(12) 5_755
C58A C57A 1.3900 .
C58A C53A 1.3900 .
C57A C56A 1.3900 .
C57A H57A 0.9300 .
C56A C55A 1.3900 .
C56A H56A 0.9300 .
C55A C54A 1.3900 .
C55A H55A 0.9300 .
C54A C53A 1.3900 .
C54A H54A 0.9300 .
C53 C58 1.3900 .
C53 C54 1.3900 .
C58 C57 1.3900 .
C57 C56 1.3900 .
C57 H57 0.9300 .
C56 C55 1.3900 .
C56 H56 0.9300 .
C55 C54 1.3900 .
C55 H55 0.9300 .
C54 H54 0.9300 .
C47 C42 1.3900 .
C47 C46 1.3900 .
C42 C43 1.3900 .
C43 C44 1.3900 .
C43 H43 0.9300 .
C44 C45 1.3900 .
C44 H44 0.9300 .
C45 C46 1.3900 .
C45 H45 0.9300 .
C46 H46 0.9300 .

loop_
_platon_squeeze_void_nr
_platon_squeeze_void_average_x
_platon_squeeze_void_average_y
_platon_squeeze_void_average_z
_platon_squeeze_void_volume
_platon_squeeze_void_count_electrons
_platon_squeeze_void_content
1 -0.010 -0.007 -0.001 22358 2224 ' '
